data_7204584
loop_
_publ_author_name
'Dudd, Lucinda M.'
'Venardou, Eleni'
'Garcia-Verdugo, Eduardo'
'Licence, Peter'
'Blake, Alexander J.'
'Wilson, Claire'
'Poliakoff, Martyn'

_publ_section_title
;
 Synthesis of benzimidazoles in high-temperature waterThis work was
 presented at the Green Solvents for Catalysis Meeting held in
 Bruchsal, Germany, 13--16th October 2002.Electronic supplementary
 information (ESI) available: analytical data for compounds 3a--f and
 5g--j. See http://www.rsc.org/suppdata/gc/b2/b212394k/
;
_journal_issue 2
_journal_name_full 'Green Chemistry'
_journal_page_first 187
_journal_paper_doi 10.1039/b212394k
_journal_volume 5
_journal_year 2003
_chemical_formula_moiety 'C16 H14 N4'
_chemical_formula_sum 'C16 H14 N4'
_chemical_formula_weight 262.31
_chemical_name_systematic
; 
? 
;
_space_group_IT_number 61
_symmetry_cell_setting orthorhombic
_symmetry_space_group_name_Hall '-P 2ac 2ab'
_symmetry_space_group_name_H-M 'P b c a'
_atom_sites_solution_hydrogens 'geometrically placed, NH located deltaF'
_atom_sites_solution_primary direct
_atom_sites_solution_secondary difmap
_audit_creation_method SHELXL-97
_cell_angle_alpha 90.00
_cell_angle_beta 90.00
_cell_angle_gamma 90.00
_cell_formula_units_Z 4
_cell_length_a 8.5187(9)
_cell_length_b 9.8623(11)
_cell_length_c 14.8684(15)
_cell_measurement_reflns_used 1524
_cell_measurement_temperature 150(2)
_cell_measurement_theta_max 28.8
_cell_measurement_theta_min 3.45
_cell_volume 1249.2(2)
_computing_cell_refinement 'Bruker SAINT version 6.02a (Bruker, 2000)'
_computing_data_collection 'Bruker SMART version 5.054 (Bruker, 1998)'
_computing_data_reduction 'Bruker SAINT; Bruker SHELXTL (Bruker, 1997)'
_computing_molecular_graphics 'Bruker SHELXTL'
_computing_publication_material 'SHELXL-97; PLATON (Spek, 2001)'
_computing_structure_refinement 'SHELXL-97 (Sheldrick, 1997)'
_computing_structure_solution 'SHELXS-97 (Sheldrick, 1990)'
_diffrn_ambient_temperature 150(2)
_diffrn_measured_fraction_theta_full 0.978
_diffrn_measured_fraction_theta_max 0.901
_diffrn_measurement_device_type 'Bruker SMART 1000 CCD area detector'
_diffrn_measurement_method omega
_diffrn_radiation_monochromator graphite
_diffrn_radiation_source 'normal-focus sealed tube'
_diffrn_radiation_type MoK\a
_diffrn_radiation_wavelength 0.71073
_diffrn_reflns_av_R_equivalents 0.041
_diffrn_reflns_av_sigmaI/netI 0.0391
_diffrn_reflns_limit_h_max 11
_diffrn_reflns_limit_h_min -10
_diffrn_reflns_limit_k_max 13
_diffrn_reflns_limit_k_min -6
_diffrn_reflns_limit_l_max 18
_diffrn_reflns_limit_l_min -14
_diffrn_reflns_number 5853
_diffrn_reflns_theta_full 27.50
_diffrn_reflns_theta_max 28.85
_diffrn_reflns_theta_min 2.74
_diffrn_standards_decay_% 0
_diffrn_standards_number 0
_exptl_absorpt_coefficient_mu 0.087
_exptl_absorpt_correction_type none
_exptl_crystal_colour colourless
_exptl_crystal_density_diffrn 1.395
_exptl_crystal_density_method 'not measured'
_exptl_crystal_description 'plate cut from large block'
_exptl_crystal_F_000 552
_exptl_crystal_size_max 0.35
_exptl_crystal_size_mid 0.34
_exptl_crystal_size_min 0.08
_refine_diff_density_max 0.230
_refine_diff_density_min -0.207
_refine_diff_density_rms 0.045
_refine_ls_extinction_method none
_refine_ls_goodness_of_fit_ref 1.025
_refine_ls_hydrogen_treatment 'riding model'
_refine_ls_matrix_type full
_refine_ls_number_parameters 91
_refine_ls_number_reflns 1477
_refine_ls_number_restraints 0
_refine_ls_restrained_S_all 1.025
_refine_ls_R_factor_all 0.0677
_refine_ls_R_factor_gt 0.0379
_refine_ls_shift/su_max 0.000
_refine_ls_shift/su_mean 0.000
_refine_ls_structure_factor_coef Fsqd
_refine_ls_weighting_details 'calc w=1/[\s^2^(Fo^2^)+(0.0431P)^2^+0.2665P] where P=(Fo^2^+2Fc^2^)/3'
_refine_ls_weighting_scheme calc
_refine_ls_wR_factor_gt 0.0862
_refine_ls_wR_factor_ref 0.0999
_reflns_number_gt 1012
_reflns_number_total 1712
_reflns_threshold_expression >2sigma(I)
_cod_data_source_file b212394k.txt
_cod_data_source_block imphpr
_cod_depositor_comments
;
The following automatic conversions were performed:
'_symmetry_cell_setting' value 'Orthorhombic' changed to 'orthorhombic'
according to '/home/saulius/struct/CIF-dictionaries/cif_core.dic'
dictionary named 'cif_core.dic' version 2.4.1 from 2010-06-29.

Automatic conversion script
Id: cif_fix_enum 1527 2010-12-29 10:47:43Z saulius 
;
_cod_original_sg_symbol_H-M Pbca
_cod_database_code 7204584

loop_
_symmetry_equiv_pos_as_xyz
'x, y, z'
'-x+1/2, -y, z+1/2'
'-x, y+1/2, -z+1/2'
'x+1/2, -y+1/2, -z'
'-x, -y, -z'
'x-1/2, y, -z-1/2'
'x, -y-1/2, z-1/2'
'-x-1/2, y-1/2, z'

loop_
_atom_site_label
_atom_site_type_symbol
_atom_site_fract_x
_atom_site_fract_y
_atom_site_fract_z
_atom_site_U_iso_or_equiv
_atom_site_adp_type
_atom_site_occupancy
_atom_site_symmetry_multiplicity
_atom_site_calc_flag
_atom_site_refinement_flags
_atom_site_disorder_assembly
_atom_site_disorder_group
N1 N 0.24009(14) 0.61669(11) 0.06126(8) 0.0198(3) Uani 1 1 d . . .
C2 C 0.28298(16) 0.49449(14) 0.03383(10) 0.0186(3) Uani 1 1 d . . .
N3 N 0.18177(13) 0.39548(12) 0.05999(8) 0.0190(3) Uani 1 1 d . . .
H3 H 0.1897 0.3084 0.0479 0.023 Uiso 1 1 calc R . .
C3A C 0.06395(16) 0.45740(14) 0.10915(10) 0.0182(3) Uani 1 1 d . . .
C4 C -0.06586(17) 0.40569(16) 0.15456(10) 0.0230(4) Uani 1 1 d . . .
H4 H -0.0912 0.3119 0.1528 0.028 Uiso 1 1 calc R . .
C5 C -0.15626(17) 0.49749(16) 0.20239(10) 0.0255(4) Uani 1 1 d . . .
H5 H -0.2454 0.4662 0.2347 0.031 Uiso 1 1 calc R . .
C6 C -0.11835(18) 0.63634(16) 0.20397(10) 0.0255(4) Uani 1 1 d . . .
H6 H -0.1822 0.6966 0.2378 0.031 Uiso 1 1 calc R . .
C7A C 0.10180(16) 0.59575(14) 0.10962(10) 0.0184(3) Uani 1 1 d . . .
C7 C 0.00905(17) 0.68728(15) 0.15767(11) 0.0231(4) Uani 1 1 d . . .
H7 H 0.0328 0.7814 0.1585 0.028 Uiso 1 1 calc R . .
C8 C 0.42779(16) 0.46338(15) -0.01873(11) 0.0217(4) Uani 1 1 d . . .
H8B H 0.4118 0.4907 -0.0821 0.026 Uiso 1 1 calc R . .
H8A H 0.4467 0.3643 -0.0176 0.026 Uiso 1 1 calc R . .

loop_
_atom_site_aniso_label
_atom_site_aniso_U_11
_atom_site_aniso_U_22
_atom_site_aniso_U_33
_atom_site_aniso_U_23
_atom_site_aniso_U_13
_atom_site_aniso_U_12
N1 0.0188(6) 0.0175(6) 0.0230(7) -0.0019(5) 0.0012(5) 0.0007(5)
C2 0.0169(7) 0.0184(7) 0.0206(8) -0.0011(6) -0.0037(6) -0.0008(5)
N3 0.0174(6) 0.0146(6) 0.0249(7) -0.0022(5) 0.0004(5) 0.0003(4)
C3A 0.0171(7) 0.0192(7) 0.0183(8) -0.0007(6) -0.0034(6) 0.0022(6)
C4 0.0222(8) 0.0214(7) 0.0253(9) 0.0022(6) -0.0009(7) -0.0017(6)
C5 0.0213(8) 0.0318(8) 0.0233(9) 0.0027(7) 0.0034(7) -0.0011(7)
C6 0.0236(8) 0.0280(8) 0.0249(9) -0.0029(7) 0.0019(7) 0.0073(7)
C7A 0.0172(7) 0.0188(7) 0.0192(8) 0.0004(6) -0.0024(6) 0.0007(6)
C7 0.0232(8) 0.0186(7) 0.0275(9) -0.0017(6) -0.0025(7) 0.0028(6)
C8 0.0186(7) 0.0209(7) 0.0258(9) -0.0045(6) 0.0016(6) -0.0001(6)

loop_
_atom_type_symbol
_atom_type_description
_atom_type_scat_dispersion_real
_atom_type_scat_dispersion_imag
_atom_type_scat_source
C C 0.0033 0.0016 'International Tables Vol C Tables 4.2.6.8 and 6.1.1.4'
H H 0.0000 0.0000 'International Tables Vol C Tables 4.2.6.8 and 6.1.1.4'
N N 0.0061 0.0033 'International Tables Vol C Tables 4.2.6.8 and 6.1.1.4'

loop_
_geom_angle_atom_site_label_1
_geom_angle_atom_site_label_2
_geom_angle_atom_site_label_3
_geom_angle
_geom_angle_site_symmetry_1
_geom_angle_site_symmetry_3
_geom_angle_publ_flag
C2 N1 C7A 104.89(11) . . ?
N1 C2 N3 113.00(12) . . ?
N1 C2 C8 125.22(13) . . ?
N3 C2 C8 121.77(13) . . ?
C2 N3 C3A 107.11(12) . . ?
N3 C3A C4 132.12(14) . . ?
N3 C3A C7A 105.39(12) . . ?
C4 C3A C7A 122.45(14) . . ?
C5 C4 C3A 116.82(14) . . ?
C4 C5 C6 121.14(14) . . ?
C7 C6 C5 121.77(14) . . ?
N1 C7A C7 130.21(13) . . ?
N1 C7A C3A 109.61(12) . . ?
C7 C7A C3A 120.11(13) . . ?
C6 C7 C7A 117.70(14) . . ?
C2 C8 C8 112.12(15) . 5_665 ?

loop_
_geom_bond_atom_site_label_1
_geom_bond_atom_site_label_2
_geom_bond_distance
_geom_bond_site_symmetry_2
_geom_bond_publ_flag
N1 C2 1.3238(17) . ?
N1 C7A 1.3955(18) . ?
C2 N3 1.3594(18) . ?
C2 C8 1.492(2) . ?
N3 C3A 1.3836(18) . ?
C3A C4 1.392(2) . ?
C3A C7A 1.402(2) . ?
C4 C5 1.385(2) . ?
C5 C6 1.407(2) . ?
C6 C7 1.380(2) . ?
C7A C7 1.396(2) . ?
C8 C8 1.532(3) 5_665 ?

loop_
_geom_hbond_atom_site_label_D
_geom_hbond_atom_site_label_H
_geom_hbond_atom_site_label_A
_geom_hbond_distance_DH
_geom_hbond_distance_HA
_geom_hbond_distance_DA
_geom_hbond_angle_DHA
_geom_hbond_site_symmetry_A
N3 H3 N1 0.88 1.99 2.8290(16) 158.2 8_655
